data_1519373
loop_
_publ_author_name
'Bedin, Michele'
'Karim, Alavi'
'Reitti, Marcus'
'Carlsson, Anna-Carin C.'
'Topi\'c, Filip'
'Cetina, Mario'
'Pan, Fangfang'
'Havel, Vaclav'
'Al-Ameri, Fatima'
'Sindelar, Vladimir'
'Rissanen, Kari'
'Gr\"afenstein, J\"urgen'
'Erd\'elyi, M\'at\'e'

_publ_section_title
;
 Counterion influence on the N--I--N halogen bond
;
_journal_issue 7
_journal_name_full 'Chem. Sci.'
_journal_page_first 3746
_journal_paper_doi 10.1039/C5SC01053E
_journal_volume 6
_journal_year 2015
_chemical_formula_moiety 'C10 H10 Ag N2, B F4, C2 H4 Cl2'
_chemical_formula_sum 'C12 H14 Ag B Cl2 F4 N2'
_chemical_formula_weight 451.83
_chemical_name_systematic '[bis(pyridine)silver]tetrafluoroborate'
_space_group_IT_number 14
_symmetry_cell_setting monoclinic
_symmetry_Int_Tables_number 14
_symmetry_space_group_name_Hall '-P 2yn'
_symmetry_space_group_name_H-M 'P 1 21/n 1'
_atom_sites_solution_hydrogens geom
_atom_sites_solution_primary direct
_atom_sites_solution_secondary difmap
_audit_creation_date 2015-01-21T22:23:46-00:00
_audit_creation_method 'WinGX routine CIF_UPDATE'
_audit_update_record
;
2015-03-23 deposited with the CCDC.
2015-04-20 downloaded from the CCDC.
;
_cell_angle_alpha 90
_cell_angle_beta 101.989(3)
_cell_angle_gamma 90
_cell_formula_units_Z 4
_cell_length_a 7.2894(2)
_cell_length_b 13.3581(3)
_cell_length_c 16.9874(5)
_cell_measurement_reflns_used 2961
_cell_measurement_temperature 170.0(1)
_cell_measurement_theta_max 28.685
_cell_measurement_theta_min 2.848
_cell_volume 1618.03(8)
_computing_cell_refinement 'CrysAlisPro, Agilent Technologies, 2013'
_computing_data_collection 'CrysAlisPro, Agilent Technologies, 2013'
_computing_data_reduction 'CrysAlisPro, Agilent Technologies, 2013'
_computing_molecular_graphics 'Mercury (Macrae et al., 2006)'
_computing_publication_material 'WinGX publication routines (Farrugia, 2012)'
_computing_structure_refinement 'SHELXL-2013 (Sheldrick, 2013)'
_computing_structure_solution 'SIR-2002 (Burla et al., 2003)'
_diffrn_ambient_temperature 170.0(1)
_diffrn_detector_area_resol_mean 16.0107
_diffrn_measured_fraction_theta_full 0.994
_diffrn_measured_fraction_theta_max 0.992
_diffrn_measurement_device_type 'SuperNova, Single source at offset, Eos'
_diffrn_measurement_method '\w scans'
_diffrn_radiation_monochromator mirror
_diffrn_radiation_source 'SuperNova (Mo) X-ray Source'
_diffrn_radiation_type MoK\a
_diffrn_radiation_wavelength 0.71073
_diffrn_reflns_av_R_equivalents 0.0167
_diffrn_reflns_Laue_measured_fraction_full 0.994
_diffrn_reflns_Laue_measured_fraction_max 0.992
_diffrn_reflns_limit_h_max 7
_diffrn_reflns_limit_h_min -8
_diffrn_reflns_limit_k_max 15
_diffrn_reflns_limit_k_min -15
_diffrn_reflns_limit_l_max 12
_diffrn_reflns_limit_l_min -20
_diffrn_reflns_number 5386
_diffrn_reflns_point_group_measured_fraction_full 0.994
_diffrn_reflns_point_group_measured_fraction_max 0.992
_diffrn_reflns_theta_full 25.242
_diffrn_reflns_theta_max 25.5
_diffrn_reflns_theta_min 1.956
_exptl_absorpt_coefficient_mu 1.610
_exptl_absorpt_correction_T_max 1.00000
_exptl_absorpt_correction_T_min 0.74168
_exptl_absorpt_correction_type multi-scan
_exptl_absorpt_process_details
;
        CrysAlisPro, Agilent Technologies,
        Version 1.171.36.28 (release 01-02-2013 CrysAlis171 .NET)
        (compiled Feb  1 2013,16:14:44)
        Empirical absorption correction using spherical harmonics,
 implemented in SCALE3 ABSPACK scaling algorithm.
;
_exptl_crystal_colour colourless
_exptl_crystal_density_diffrn 1.855
_exptl_crystal_description plate
_exptl_crystal_F_000 888
_exptl_crystal_size_max 0.43
_exptl_crystal_size_mid 0.16
_exptl_crystal_size_min 0.07
_refine_diff_density_max 0.673
_refine_diff_density_min -0.630
_refine_diff_density_rms 0.080
_refine_ls_extinction_method none
_refine_ls_goodness_of_fit_ref 1.057
_refine_ls_hydrogen_treatment constr
_refine_ls_matrix_type full
_refine_ls_number_parameters 226
_refine_ls_number_reflns 2984
_refine_ls_number_restraints 28
_refine_ls_restrained_S_all 1.186
_refine_ls_R_factor_all 0.0363
_refine_ls_R_factor_gt 0.0308
_refine_ls_shift/su_max 0.001
_refine_ls_shift/su_mean 0
_refine_ls_structure_factor_coef Fsqd
_refine_ls_weighting_details
;
 w=1/[\s^2^(Fo^2^)+(0.0405P)^2^+1.3184P]
 where P=(Fo^2^+2Fc^2^)/3
;
_refine_ls_weighting_scheme calc
_refine_ls_wR_factor_gt 0.0795
_refine_ls_wR_factor_ref 0.0834
_reflns_number_gt 2632
_reflns_number_total 2984
_reflns_threshold_expression 'I > 2\s(I)'
_cod_data_source_file c5sc01053e2.cif
_cod_data_source_block 1-Ag
_cod_depositor_comments 'Adding full bibliography for 1519367--1519381.cif.'
_cod_original_sg_symbol_H-M 'P 21/n'
_cod_database_code 1519373

loop_
_symmetry_equiv_pos_as_xyz
'x, y, z'
'-x+1/2, y+1/2, -z+1/2'
'-x, -y, -z'
'x-1/2, -y-1/2, z-1/2'

loop_
_atom_site_label
_atom_site_type_symbol
_atom_site_fract_x
_atom_site_fract_y
_atom_site_fract_z
_atom_site_U_iso_or_equiv
_atom_site_adp_type
_atom_site_occupancy
_atom_site_calc_flag
_atom_site_disorder_assembly
_atom_site_disorder_group
Ag1 Ag 0.70074(4) 0.55627(2) 0.54337(2) 0.03222(11) Uani 1 d . .
N1 N 0.8455(4) 0.4166(2) 0.54665(16) 0.0292(6) Uani 1 d . .
N2 N 0.5686(4) 0.69836(19) 0.54784(15) 0.0272(6) Uani 1 d . .
C1 C 0.8816(4) 0.3713(2) 0.4808(2) 0.0293(7) Uani 1 d . .
H1 H 0.8373 0.4015 0.4297 0.035 Uiso 1 calc . .
C2 C 0.9805(5) 0.2828(2) 0.4844(2) 0.0339(8) Uani 1 d . .
H2 H 1.0032 0.2527 0.4367 0.041 Uiso 1 calc . .
C3 C 1.0460(5) 0.2387(3) 0.5584(2) 0.0373(8) Uani 1 d . .
H3 H 1.1142 0.1777 0.5625 0.045 Uiso 1 calc . .
C4 C 1.0103(5) 0.2850(3) 0.6263(2) 0.0391(9) Uani 1 d . .
H4 H 1.0547 0.2565 0.678 0.047 Uiso 1 calc . .
C5 C 0.9099(5) 0.3728(3) 0.6181(2) 0.0358(8) Uani 1 d . .
H5 H 0.885 0.4038 0.6652 0.043 Uiso 1 calc . .
C6 C 0.5525(5) 0.7361(3) 0.61921(19) 0.0335(8) Uani 1 d . .
H6 H 0.594 0.697 0.6663 0.04 Uiso 1 calc . .
C7 C 0.4778(5) 0.8300(3) 0.6268(2) 0.0359(8) Uani 1 d . .
H7 H 0.4692 0.8548 0.6783 0.043 Uiso 1 calc . .
C8 C 0.4164(5) 0.8866(3) 0.5592(2) 0.0335(8) Uani 1 d . .
H8 H 0.3638 0.9511 0.5632 0.04 Uiso 1 calc . .
C9 C 0.4321(5) 0.8486(2) 0.4853(2) 0.0314(8) Uani 1 d . .
H9 H 0.391 0.8865 0.4375 0.038 Uiso 1 calc . .
C10 C 0.5082(4) 0.7552(2) 0.48220(19) 0.0284(7) Uani 1 d . .
H10 H 0.5187 0.7293 0.4312 0.034 Uiso 1 calc . .
B1 B 0.5122(6) 0.8634(3) 0.2577(2) 0.0349(9) Uani 1 d . .
F1 F 0.4041(5) 0.9202(3) 0.2014(3) 0.0785(12) Uani 0.85 d A 1
F2 F 0.6464(5) 0.8170(3) 0.2236(2) 0.0773(10) Uani 0.85 d A 1
F3 F 0.6053(6) 0.9180(3) 0.3218(2) 0.0834(12) Uani 0.85 d A 1
F1' F 0.463(3) 0.8697(15) 0.1773(9) 0.053(5) Uani 0.15 d A 2
F2' F 0.6882(19) 0.8273(18) 0.2848(16) 0.098(7) Uani 0.15 d A 2
F3' F 0.503(3) 0.9604(8) 0.2839(11) 0.055(5) Uani 0.15 d A 2
F4 F 0.3986(4) 0.7949(2) 0.28526(15) 0.0733(8) Uani 1 d . .
C11 C 0.5779(8) 0.5655(4) 0.2470(3) 0.0744(16) Uani 1 d . .
H11A H 0.5565 0.6377 0.2352 0.089 Uiso 1 calc . .
H11B H 0.7036 0.5477 0.2378 0.089 Uiso 1 calc . .
C12 C 0.4313(8) 0.5049(5) 0.1933(3) 0.0899(18) Uani 1 d . .
H12A H 0.3065 0.52 0.2047 0.108 Uiso 1 calc . .
H12B H 0.4569 0.4327 0.203 0.108 Uiso 1 calc . .
Cl1 Cl 0.56641(15) 0.54071(7) 0.34899(5) 0.0429(2) Uani 1 d . .
Cl2 Cl 0.43394(15) 0.53512(7) 0.09026(5) 0.0442(2) Uani 1 d . .

loop_
_atom_site_aniso_label
_atom_site_aniso_U_11
_atom_site_aniso_U_22
_atom_site_aniso_U_33
_atom_site_aniso_U_23
_atom_site_aniso_U_13
_atom_site_aniso_U_12
Ag1 0.03455(18) 0.02712(17) 0.03456(17) -0.00176(10) 0.00621(12) 0.00516(11)
N1 0.0277(14) 0.0282(14) 0.0313(15) -0.0020(12) 0.0053(12) 0.0003(12)
N2 0.0268(14) 0.0275(14) 0.0272(14) -0.0008(11) 0.0058(11) 0.0006(12)
C1 0.0257(17) 0.0299(17) 0.0325(17) 0.0001(14) 0.0068(14) -0.0036(14)
C2 0.0304(18) 0.0297(18) 0.044(2) -0.0060(16) 0.0136(16) -0.0010(15)
C3 0.0298(18) 0.0258(18) 0.055(2) -0.0010(17) 0.0068(17) -0.0003(15)
C4 0.041(2) 0.034(2) 0.0377(19) 0.0027(16) -0.0016(16) 0.0034(17)
C5 0.039(2) 0.0355(19) 0.0293(17) -0.0060(15) -0.0012(15) -0.0012(16)
C6 0.038(2) 0.0357(19) 0.0263(17) 0.0005(15) 0.0050(15) 0.0024(16)
C7 0.040(2) 0.040(2) 0.0287(17) -0.0094(15) 0.0081(15) 0.0024(17)
C8 0.0323(18) 0.0258(17) 0.043(2) -0.0029(15) 0.0101(16) 0.0025(15)
C9 0.0307(18) 0.0305(18) 0.0331(18) 0.0043(15) 0.0070(15) 0.0007(14)
C10 0.0280(17) 0.0339(18) 0.0246(15) -0.0018(14) 0.0085(13) -0.0011(15)
B1 0.044(2) 0.034(2) 0.0251(19) 0.0007(16) 0.0016(17) 0.0013(19)
F1 0.068(2) 0.072(2) 0.084(3) 0.049(2) -0.011(2) 0.011(2)
F2 0.087(3) 0.079(2) 0.074(2) -0.005(2) 0.033(2) 0.028(2)
F3 0.092(3) 0.112(3) 0.0459(19) -0.033(2) 0.0123(19) -0.040(3)
F1' 0.067(11) 0.074(11) 0.016(6) -0.012(7) 0.007(7) -0.006(9)
F2' 0.081(12) 0.090(13) 0.101(13) 0.009(12) -0.027(11) 0.031(11)
F3' 0.097(13) 0.018(7) 0.051(9) -0.024(6) 0.021(9) -0.005(7)
F4 0.098(2) 0.0707(17) 0.0512(15) 0.0155(13) 0.0154(14) -0.0301(16)
C11 0.101(4) 0.083(4) 0.043(3) -0.009(2) 0.023(3) -0.025(3)
C12 0.093(4) 0.119(5) 0.058(3) 0.007(3) 0.016(3) -0.032(4)
Cl1 0.0554(6) 0.0464(5) 0.0272(4) 0.0014(4) 0.0093(4) 0.0028(4)
Cl2 0.0556(6) 0.0484(5) 0.0275(4) 0.0005(4) 0.0060(4) -0.0104(5)

loop_
_atom_type_symbol
_atom_type_description
_atom_type_scat_dispersion_real
_atom_type_scat_dispersion_imag
_atom_type_scat_source
C C 0.0033 0.0016 'International Tables Vol C Tables 4.2.6.8 and 6.1.1.4'
H H 0 0 'International Tables Vol C Tables 4.2.6.8 and 6.1.1.4'
Ag Ag -0.8971 1.1015 'International Tables Vol C Tables 4.2.6.8 and 6.1.1.4'
B B 0.0013 0.0007 'International Tables Vol C Tables 4.2.6.8 and 6.1.1.4'
Cl Cl 0.1484 0.1585 'International Tables Vol C Tables 4.2.6.8 and 6.1.1.4'
F F 0.0171 0.0103 'International Tables Vol C Tables 4.2.6.8 and 6.1.1.4'
N N 0.0061 0.0033 'International Tables Vol C Tables 4.2.6.8 and 6.1.1.4'

loop_
_geom_angle_atom_site_label_1
_geom_angle_atom_site_label_2
_geom_angle_atom_site_label_3
_geom_angle
_geom_angle_site_symmetry_3
N2 Ag1 N1 176.04(10) .
N2 Ag1 Ag1 93.17(7) 3_666
N1 Ag1 Ag1 90.07(7) 3_666
C5 N1 C1 117.7(3) .
C5 N1 Ag1 118.8(2) .
C1 N1 Ag1 123.5(2) .
C6 N2 C10 117.5(3) .
C6 N2 Ag1 119.4(2) .
C10 N2 Ag1 122.9(2) .
N1 C1 C2 122.6(3) .
N1 C1 H1 118.7 .
C2 C1 H1 118.7 .
C3 C2 C1 119.1(3) .
C3 C2 H2 120.5 .
C1 C2 H2 120.5 .
C4 C3 C2 118.7(3) .
C4 C3 H3 120.7 .
C2 C3 H3 120.7 .
C3 C4 C5 119.2(3) .
C3 C4 H4 120.4 .
C5 C4 H4 120.4 .
N1 C5 C4 122.8(3) .
N1 C5 H5 118.6 .
C4 C5 H5 118.6 .
N2 C6 C7 122.4(3) .
N2 C6 H6 118.8 .
C7 C6 H6 118.8 .
C8 C7 C6 119.2(3) .
C8 C7 H7 120.4 .
C6 C7 H7 120.4 .
C7 C8 C9 119.0(3) .
C7 C8 H8 120.5 .
C9 C8 H8 120.5 .
C10 C9 C8 118.7(3) .
C10 C9 H9 120.7 .
C8 C9 H9 120.7 .
N2 C10 C9 123.2(3) .
N2 C10 H10 118.4 .
C9 C10 H10 118.4 .
F1 B1 F3 112.7(4) .
F2' B1 F1' 113.7(15) .
F2' B1 F4 104.0(11) .
F1 B1 F4 108.2(4) .
F3 B1 F4 108.5(3) .
F1' B1 F4 109.6(9) .
F1 B1 F2 108.5(4) .
F3 B1 F2 107.2(4) .
F4 B1 F2 111.8(3) .
F2' B1 F3' 109.3(14) .
F1' B1 F3' 104.4(12) .
F4 B1 F3' 116.2(9) .
C12 C11 Cl1 108.8(4) .
C12 C11 H11A 109.9 .
Cl1 C11 H11A 109.9 .
C12 C11 H11B 109.9 .
Cl1 C11 H11B 109.9 .
H11A C11 H11B 108.3 .
C11 C12 Cl2 108.8(4) .
C11 C12 H12A 109.9 .
Cl2 C12 H12A 109.9 .
C11 C12 H12B 109.9 .
Cl2 C12 H12B 109.9 .
H12A C12 H12B 108.3 .

loop_
_geom_bond_atom_site_label_1
_geom_bond_atom_site_label_2
_geom_bond_distance
_geom_bond_site_symmetry_2
Ag1 N2 2.137(3) .
Ag1 N1 2.138(3) .
Ag1 Ag1 3.3472(5) 3_666
N1 C5 1.342(4) .
N1 C1 1.345(4) .
N2 C6 1.341(4) .
N2 C10 1.345(4) .
C1 C2 1.379(5) .
C1 H1 0.95 .
C2 C3 1.380(5) .
C2 H2 0.95 .
C3 C4 1.380(5) .
C3 H3 0.95 .
C4 C5 1.374(5) .
C4 H4 0.95 .
C5 H5 0.95 .
C6 C7 1.383(5) .
C6 H6 0.95 .
C7 C8 1.371(5) .
C7 H7 0.95 .
C8 C9 1.382(5) .
C8 H8 0.95 .
C9 C10 1.372(5) .
C9 H9 0.95 .
C10 H10 0.95 .
B1 F2' 1.358(9) .
B1 F1 1.341(5) .
B1 F3 1.368(5) .
B1 F1' 1.340(15) .
B1 F4 1.379(5) .
B1 F2 1.383(5) .
B1 F3' 1.376(8) .
C11 C12 1.492(6) .
C11 Cl1 1.782(5) .
C11 H11A 0.99 .
C11 H11B 0.99 .
C12 Cl2 1.799(5) .
C12 H12A 0.99 .
C12 H12B 0.99 .

loop_
_geom_torsion_atom_site_label_1
_geom_torsion_atom_site_label_2
_geom_torsion_atom_site_label_3
_geom_torsion_atom_site_label_4
_geom_torsion
C5 N1 C1 C2 0.2(5)
Ag1 N1 C1 C2 177.9(2)
N1 C1 C2 C3 -0.2(5)
C1 C2 C3 C4 -0.1(5)
C2 C3 C4 C5 0.5(5)
C1 N1 C5 C4 0.2(5)
Ag1 N1 C5 C4 -177.5(3)
C3 C4 C5 N1 -0.6(6)
C10 N2 C6 C7 -0.3(5)
Ag1 N2 C6 C7 176.4(3)
N2 C6 C7 C8 0.5(5)
C6 C7 C8 C9 -0.4(5)
C7 C8 C9 C10 0.2(5)
C6 N2 C10 C9 0.0(5)
Ag1 N2 C10 C9 -176.5(2)
C8 C9 C10 N2 0.0(5)
Cl1 C11 C12 Cl2 176.8(3)
